data_4318491
loop_
_publ_author_name
'Yoshiki Ohgo'
'Saburo Neya'
'Takahisa Ikeue'
'Masashi Takahashi'
'Masuo Takeda'
'Noriaki Funasaki'
'Mikio Nakamura'

_publ_contact_author_address
;
Department of Chemistry
Toho University 
5-21-16 Omorinishi Ota-ku Tokyo 143 Japan
;
_publ_contact_author_email yohgo@med.toho-u.ac.jp
_publ_contact_author_fax '81 3 5493 5430'
_publ_contact_author_name 'Ohgo, Yoshiki'
_publ_contact_author_phone '81 3 3762 4151 x2551'
_publ_section_title
;
 Molecular Structures of Five-Coordinated Halide Ligated Iron(III)
 Porphyrin, Porphycene, and Corrphycene Complexes
;
_journal_name_full 'Inorganic Chemistry'
_journal_page_first 4627
_journal_page_last 4629
_journal_paper_doi 10.1021/ic0256866
_journal_volume 41
_journal_year 2002
_chemical_formula_sum 'C33 H37 Cl3 F Fe N4'
_chemical_formula_weight 670.87
_chemical_name_common porphyrin
_chemical_name_systematic
; 
Fluoro[2,7,12,17-tetraethyl-3,8,13,18-
tetramethylporphyrinato]iron(III)
;
_space_group_IT_number 14
_symmetry_cell_setting monoclinic
_symmetry_space_group_name_Hall '-P 2ybc'
_symmetry_space_group_name_H-M 'P 1 21/c 1'
_atom_sites_solution_hydrogens geom
_atom_sites_solution_primary direct
_atom_sites_solution_secondary difmap
_audit_creation_method SHELXL-97
_cell_angle_alpha 90.00
_cell_angle_beta 110.4020(10)
_cell_angle_gamma 90.00
_cell_formula_units_Z 4
_cell_length_a 13.5332(6)
_cell_length_b 14.0052(5)
_cell_length_c 18.3944(8)
_cell_measurement_reflns_used 73919
_cell_measurement_temperature 298
_cell_measurement_theta_max 55.0
_cell_measurement_theta_min 3.8
_cell_volume 3267.7(2)
_computing_cell_refinement
;
MSC/AFC Diffractometer Control Software
;
_computing_data_collection
;
MSC/AFC Diffractometer Control Software 
(Molecular Structure Corporation, 1992a)
;
_computing_data_reduction
;
MSC/AFC Diffractometer Control Software. Data Reduction: 
TEXSAN (Molecular Structure Corporation, 1992b)
;
_computing_molecular_graphics 'SV (Nemoto & Ohashi, 1993)'
_computing_publication_material SHELXL-97
_computing_structure_refinement 'SHELXL-97 (Sheldrick, 1997)'
_computing_structure_solution 'SIR-97(Altomare, A. et al., 1999)'
_diffrn_ambient_temperature 298
_diffrn_detector_area_resol_mean 10
_diffrn_measured_fraction_theta_full 0.999
_diffrn_measured_fraction_theta_max 0.999
_diffrn_measurement_device_type 'RIGAKU RAXIS-RAPID Imaging Plate'
_diffrn_measurement_method \w-scan
_diffrn_radiation_monochromator graphite
_diffrn_radiation_source 'rotating anode'
_diffrn_radiation_type MoK\a
_diffrn_radiation_wavelength 0.71069
_diffrn_reflns_av_R_equivalents 0.0000
_diffrn_reflns_av_sigmaI/netI 0.0438
_diffrn_reflns_limit_h_max 17
_diffrn_reflns_limit_h_min 0
_diffrn_reflns_limit_k_max 18
_diffrn_reflns_limit_k_min 0
_diffrn_reflns_limit_l_max 22
_diffrn_reflns_limit_l_min -23
_diffrn_reflns_number 7486
_diffrn_reflns_theta_full 27.48
_diffrn_reflns_theta_max 27.48
_diffrn_reflns_theta_min 1.61
_diffrn_standards_decay_% none
_exptl_absorpt_coefficient_mu 0.741
_exptl_absorpt_correction_T_max 0.929
_exptl_absorpt_correction_T_min 0.862
_exptl_absorpt_correction_type multi-scan
_exptl_absorpt_process_details
;
ABSCOR(Higashi et al., 1968)
;
_exptl_crystal_colour purple
_exptl_crystal_density_diffrn 1.364
_exptl_crystal_density_method 'not measured'
_exptl_crystal_description prismatic
_exptl_crystal_F_000 1396
_exptl_crystal_size_max 0.2
_exptl_crystal_size_mid 0.2
_exptl_crystal_size_min 0.1
_refine_diff_density_max 1.007
_refine_diff_density_min -0.956
_refine_diff_density_rms 0.288
_refine_ls_extinction_coef 0.052(3)
_refine_ls_extinction_expression Fc^*^=kFc[1+0.001xFc^2^\l^3^/sin(2\q)]^-1/4^
_refine_ls_extinction_method SHELXL
_refine_ls_goodness_of_fit_ref 1.097
_refine_ls_hydrogen_treatment constr
_refine_ls_matrix_type full
_refine_ls_number_parameters 392
_refine_ls_number_reflns 7486
_refine_ls_number_restraints 0
_refine_ls_restrained_S_all 1.097
_refine_ls_R_factor_all 0.0706
_refine_ls_R_factor_gt 0.0616
_refine_ls_shift/su_max 0.002
_refine_ls_shift/su_mean 0.000
_refine_ls_structure_factor_coef Fsqd
_refine_ls_weighting_details 'calc w=1/[\s^2^(Fo^2^)+(0.1187P)^2^+0.3549P] where P=(Fo^2^+2Fc^2^)/3'
_refine_ls_weighting_scheme calc
_refine_ls_wR_factor_gt 0.1727
_refine_ls_wR_factor_ref 0.1806
_reflns_number_gt 6238
_reflns_number_total 7486
_reflns_threshold_expression >2sigma(I)
_cod_data_source_file ic0256866_s1_10.cif
_cod_data_source_block '[Fe(EtioP)F]'
_cod_database_code 4318491

loop_
_symmetry_equiv_pos_as_xyz
'x, y, z'
'-x, y+1/2, -z+1/2'
'-x, -y, -z'
'x, -y-1/2, z-1/2'

loop_
_atom_site_label
_atom_site_type_symbol
_atom_site_fract_x
_atom_site_fract_y
_atom_site_fract_z
_atom_site_U_iso_or_equiv
_atom_site_adp_type
_atom_site_occupancy
_atom_site_symmetry_multiplicity
_atom_site_calc_flag
_atom_site_refinement_flags
_atom_site_disorder_assembly
_atom_site_disorder_group
Fe1 Fe 0.91936(2) 0.09418(2) 0.865840(17) 0.03400(15) Uani 1 1 d . . .
Cl1 Cl 0.57219(15) 0.00316(16) 0.73818(8) 0.1462(7) Uani 1 1 d . . .
Cl2 Cl 0.56150(19) 0.20432(18) 0.69792(17) 0.1843(10) Uani 1 1 d . . .
Cl3 Cl 0.5685(2) 0.0571(2) 0.58984(9) 0.1787(10) Uani 1 1 d . . .
F1 F 0.83662(12) 0.08300(10) 0.76314(8) 0.0469(3) Uani 1 1 d . . .
N1 N 0.82365(15) 0.17701(13) 0.90620(11) 0.0385(4) Uani 1 1 d . . .
N2 N 0.87389(15) -0.02129(13) 0.91592(11) 0.0383(4) Uani 1 1 d . . .
N3 N 1.05126(14) 0.01718(13) 0.87057(11) 0.0375(4) Uani 1 1 d . . .
N4 N 1.00196(14) 0.21571(13) 0.86206(11) 0.0374(4) Uani 1 1 d . . .
C1 C 0.81216(18) 0.27462(16) 0.89864(13) 0.0399(5) Uani 1 1 d . . .
C2 C 0.71968(19) 0.30467(18) 0.91416(15) 0.0444(5) Uani 1 1 d . . .
C3 C 0.67514(19) 0.22464(18) 0.93133(15) 0.0453(5) Uani 1 1 d . . .
C4 C 0.74060(18) 0.14512(17) 0.92635(14) 0.0413(5) Uani 1 1 d . . .
C5 C 0.72372(19) 0.05022(18) 0.94003(15) 0.0442(5) Uani 1 1 d . . .
H5 H 0.6652 0.0373 0.9539 0.053 Uiso 1 1 calc R . .
C6 C 0.78445(18) -0.02733(17) 0.93536(13) 0.0403(5) Uani 1 1 d . . .
C7 C 0.76444(19) -0.12578(19) 0.94993(14) 0.0439(5) Uani 1 1 d . . .
C8 C 0.84213(19) -0.17884(17) 0.94006(14) 0.0432(5) Uani 1 1 d . . .
C9 C 0.90981(18) -0.11333(16) 0.91839(14) 0.0394(5) Uani 1 1 d . . .
C10 C 0.99743(19) -0.14046(16) 0.90036(14) 0.0432(5) Uani 1 1 d . . .
H10 H 1.0146 -0.2050 0.9047 0.052 Uiso 1 1 calc R . .
C11 C 1.06120(18) -0.08045(17) 0.87663(14) 0.0407(5) Uani 1 1 d . . .
C12 C 1.14917(19) -0.11200(18) 0.85479(15) 0.0434(5) Uani 1 1 d . . .
C13 C 1.19221(19) -0.03191(18) 0.83597(14) 0.0435(5) Uani 1 1 d . . .
C14 C 1.13068(17) 0.04845(16) 0.84621(13) 0.0388(5) Uani 1 1 d . . .
C15 C 1.14848(17) 0.14345(17) 0.83310(14) 0.0417(5) Uani 1 1 d . . .
H15 H 1.2053 0.1561 0.8172 0.050 Uiso 1 1 calc R . .
C16 C 1.09006(17) 0.22134(16) 0.84134(13) 0.0388(5) Uani 1 1 d . . .
C17 C 1.11300(19) 0.32013(17) 0.82939(14) 0.0424(5) Uani 1 1 d . . .
C18 C 1.03728(18) 0.37378(17) 0.84263(14) 0.0414(5) Uani 1 1 d . . .
C19 C 0.96852(17) 0.30870(16) 0.86270(13) 0.0385(5) Uani 1 1 d . . .
C20 C 0.87961(18) 0.33504(16) 0.87911(14) 0.0407(5) Uani 1 1 d . . .
H20 H 0.8639 0.3999 0.8767 0.049 Uiso 1 1 calc R . .
C21 C 0.6807(3) 0.4053(2) 0.9097(2) 0.0610(8) Uani 1 1 d . . .
H21A H 0.6485 0.4236 0.8563 0.092 Uiso 1 1 calc R . .
H21B H 0.7389 0.4471 0.9348 0.092 Uiso 1 1 calc R . .
H21C H 0.6299 0.4098 0.9352 0.092 Uiso 1 1 calc R . .
C22 C 0.5741(2) 0.2182(2) 0.9492(2) 0.0632(8) Uani 1 1 d . . .
H22A H 0.5732 0.1584 0.9756 0.076 Uiso 1 1 calc R . .
H22B H 0.5725 0.2698 0.9840 0.076 Uiso 1 1 calc R . .
C23 C 0.4768(3) 0.2240(4) 0.8768(3) 0.1050(17) Uani 1 1 d . . .
H23A H 0.4800 0.2806 0.8483 0.158 Uiso 1 1 calc R . .
H23B H 0.4150 0.2262 0.8911 0.158 Uiso 1 1 calc R . .
H23C H 0.4735 0.1689 0.8451 0.158 Uiso 1 1 calc R . .
C24 C 0.6739(2) -0.1597(2) 0.97103(19) 0.0591(7) Uani 1 1 d . . .
H24A H 0.6157 -0.1746 0.9247 0.089 Uiso 1 1 calc R . .
H24B H 0.6533 -0.1106 0.9993 0.089 Uiso 1 1 calc R . .
H24C H 0.6941 -0.2158 1.0027 0.089 Uiso 1 1 calc R . .
C25 C 0.8557(2) -0.28522(18) 0.94725(16) 0.0529(6) Uani 1 1 d . . .
H25A H 0.8252 -0.3084 0.9845 0.063 Uiso 1 1 calc R . .
H25B H 0.9304 -0.3001 0.9671 0.063 Uiso 1 1 calc R . .
C26 C 0.8047(4) -0.3369(2) 0.8710(2) 0.0851(12) Uani 1 1 d . . .
H26A H 0.7308 -0.3224 0.8508 0.128 Uiso 1 1 calc R . .
H26B H 0.8142 -0.4045 0.8791 0.128 Uiso 1 1 calc R . .
H26C H 0.8369 -0.3166 0.8346 0.128 Uiso 1 1 calc R . .
C27 C 1.1797(2) -0.2142(2) 0.8511(2) 0.0582(7) Uani 1 1 d . . .
H27A H 1.2321 -0.2179 0.8269 0.087 Uiso 1 1 calc R . .
H27B H 1.1187 -0.2502 0.8213 0.087 Uiso 1 1 calc R . .
H27C H 1.2079 -0.2398 0.9026 0.087 Uiso 1 1 calc R . .
C28 C 1.2857(2) -0.0270(2) 0.80810(17) 0.0521(6) Uani 1 1 d . . .
H28A H 1.2797 -0.0783 0.7713 0.062 Uiso 1 1 calc R . .
H28B H 1.2830 0.0329 0.7811 0.062 Uiso 1 1 calc R . .
C29 C 1.3898(3) -0.0348(3) 0.8720(2) 0.0799(11) Uani 1 1 d . . .
H29A H 1.3981 0.0177 0.9073 0.120 Uiso 1 1 calc R . .
H29B H 1.4452 -0.0332 0.8507 0.120 Uiso 1 1 calc R . .
H29C H 1.3931 -0.0938 0.8993 0.120 Uiso 1 1 calc R . .
C30 C 1.2025(2) 0.3535(2) 0.8066(2) 0.0575(7) Uani 1 1 d . . .
H30A H 1.1878 0.4165 0.7850 0.086 Uiso 1 1 calc R . .
H30B H 1.2117 0.3107 0.7687 0.086 Uiso 1 1 calc R . .
H30C H 1.2658 0.3547 0.8515 0.086 Uiso 1 1 calc R . .
C31 C 1.0291(2) 0.48079(17) 0.84163(16) 0.0495(6) Uani 1 1 d . . .
H31A H 0.9554 0.4988 0.8263 0.059 Uiso 1 1 calc R . .
H31B H 1.0563 0.5060 0.8032 0.059 Uiso 1 1 calc R . .
C32 C 1.0888(4) 0.5252(3) 0.9194(2) 0.0851(11) Uani 1 1 d . . .
H32A H 1.0597 0.5033 0.9571 0.128 Uiso 1 1 calc R . .
H32B H 1.0832 0.5934 0.9152 0.128 Uiso 1 1 calc R . .
H32C H 1.1617 0.5070 0.9352 0.128 Uiso 1 1 calc R . .
C33 C 0.6089(3) 0.0894(4) 0.6856(3) 0.0900(14) Uani 1 1 d . . .
H33 H 0.6861 0.0922 0.7050 0.108 Uiso 1 1 calc R . .

loop_
_atom_site_aniso_label
_atom_site_aniso_U_11
_atom_site_aniso_U_22
_atom_site_aniso_U_33
_atom_site_aniso_U_23
_atom_site_aniso_U_13
_atom_site_aniso_U_12
Fe1 0.0318(2) 0.0315(2) 0.0388(2) -0.00035(10) 0.01233(14) 0.00088(10)
Cl1 0.1497(14) 0.1985(17) 0.0784(7) 0.0104(9) 0.0245(8) -0.0778(13)
Cl2 0.1656(19) 0.178(2) 0.237(3) 0.0408(18) 0.1048(19) 0.0560(16)
Cl3 0.194(2) 0.259(2) 0.0771(8) 0.0077(12) 0.0399(11) -0.0797(19)
F1 0.0450(8) 0.0507(8) 0.0414(7) -0.0047(6) 0.0105(6) 0.0008(6)
N1 0.0384(9) 0.0358(9) 0.0431(9) -0.0005(7) 0.0166(8) 0.0024(7)
N2 0.0366(9) 0.0361(9) 0.0431(10) 0.0021(7) 0.0148(8) 0.0008(7)
N3 0.0330(8) 0.0338(9) 0.0448(9) 0.0016(7) 0.0126(7) 0.0029(7)
N4 0.0347(9) 0.0352(9) 0.0429(9) -0.0003(7) 0.0140(7) 0.0007(7)
C1 0.0384(10) 0.0384(11) 0.0428(11) -0.0026(9) 0.0141(9) 0.0047(9)
C2 0.0397(11) 0.0450(12) 0.0494(12) -0.0024(10) 0.0167(9) 0.0079(9)
C3 0.0420(11) 0.0475(12) 0.0502(13) 0.0019(10) 0.0209(10) 0.0092(10)
C4 0.0381(11) 0.0444(12) 0.0443(11) 0.0001(9) 0.0182(9) 0.0043(9)
C5 0.0393(11) 0.0477(13) 0.0493(13) 0.0021(10) 0.0198(10) 0.0004(10)
C6 0.0387(11) 0.0408(11) 0.0414(11) 0.0026(9) 0.0142(9) -0.0026(9)
C7 0.0449(12) 0.0429(12) 0.0442(12) 0.0036(10) 0.0160(10) -0.0049(10)
C8 0.0480(12) 0.0375(11) 0.0430(11) 0.0028(9) 0.0145(10) -0.0040(9)
C9 0.0409(11) 0.0329(10) 0.0433(11) 0.0028(8) 0.0134(9) -0.0005(8)
C10 0.0447(12) 0.0313(10) 0.0521(13) 0.0033(9) 0.0149(10) 0.0045(9)
C11 0.0363(11) 0.0387(11) 0.0455(12) -0.0001(9) 0.0122(9) 0.0049(8)
C12 0.0394(11) 0.0409(11) 0.0496(13) 0.0002(9) 0.0151(10) 0.0093(9)
C13 0.0378(11) 0.0439(12) 0.0486(12) 0.0011(10) 0.0149(9) 0.0087(9)
C14 0.0334(10) 0.0394(11) 0.0432(11) 0.0001(9) 0.0129(8) 0.0039(8)
C15 0.0342(10) 0.0430(12) 0.0491(12) 0.0022(9) 0.0162(9) -0.0004(9)
C16 0.0346(10) 0.0381(11) 0.0430(11) 0.0021(8) 0.0127(8) -0.0022(8)
C17 0.0408(11) 0.0393(11) 0.0471(12) 0.0036(9) 0.0153(9) -0.0025(9)
C18 0.0410(11) 0.0379(11) 0.0427(11) 0.0016(9) 0.0114(9) -0.0027(9)
C19 0.0379(11) 0.0336(10) 0.0408(11) 0.0000(8) 0.0098(8) -0.0007(8)
C20 0.0409(11) 0.0310(10) 0.0490(12) 0.0003(9) 0.0141(9) 0.0034(8)
C21 0.0557(16) 0.0482(15) 0.085(2) -0.0002(13) 0.0319(16) 0.0144(12)
C22 0.0613(17) 0.0596(16) 0.085(2) 0.0084(15) 0.0456(16) 0.0137(14)
C23 0.0484(18) 0.131(4) 0.139(4) 0.043(3) 0.037(2) 0.007(2)
C24 0.0583(16) 0.0540(15) 0.0722(18) 0.0054(13) 0.0318(14) -0.0082(13)
C25 0.0649(16) 0.0382(12) 0.0572(15) 0.0082(11) 0.0235(12) -0.0018(11)
C26 0.122(3) 0.0440(16) 0.079(2) -0.0099(15) 0.023(2) -0.0119(18)
C27 0.0580(15) 0.0435(13) 0.0785(19) 0.0019(13) 0.0304(14) 0.0127(12)
C28 0.0558(14) 0.0502(13) 0.0592(15) 0.0044(11) 0.0315(12) 0.0104(11)
C29 0.0482(16) 0.109(3) 0.089(2) 0.013(2) 0.0312(16) 0.0032(18)
C30 0.0542(15) 0.0448(13) 0.0817(19) 0.0105(13) 0.0338(14) -0.0015(11)
C31 0.0542(14) 0.0365(12) 0.0593(15) 0.0070(10) 0.0217(12) -0.0002(10)
C32 0.110(3) 0.0511(17) 0.083(2) -0.0157(16) 0.019(2) -0.0118(18)
C33 0.0503(18) 0.128(4) 0.082(3) 0.009(2) 0.0105(17) -0.0118(19)

loop_
_atom_type_symbol
_atom_type_description
_atom_type_scat_dispersion_real
_atom_type_scat_dispersion_imag
_atom_type_scat_source
C C 0.0033 0.0016 'International Tables Vol C Tables 4.2.6.8 and 6.1.1.4'
H H 0.0000 0.0000 'International Tables Vol C Tables 4.2.6.8 and 6.1.1.4'
N N 0.0061 0.0033 'International Tables Vol C Tables 4.2.6.8 and 6.1.1.4'
Fe Fe 0.3463 0.8444 'International Tables Vol C Tables 4.2.6.8 and 6.1.1.4'
F F 0.0171 0.0103 'International Tables Vol C Tables 4.2.6.8 and 6.1.1.4'
Cl Cl 0.1484 0.1585 'International Tables Vol C Tables 4.2.6.8 and 6.1.1.4'

loop_
_geom_angle_atom_site_label_1
_geom_angle_atom_site_label_2
_geom_angle_atom_site_label_3
_geom_angle
_geom_angle_site_symmetry_1
_geom_angle_site_symmetry_3
_geom_angle_publ_flag
F1 Fe1 N4 100.36(7) . . ?
F1 Fe1 N2 102.90(7) . . ?
N4 Fe1 N2 156.74(8) . . ?
F1 Fe1 N1 100.62(7) . . ?
N4 Fe1 N1 87.91(7) . . ?
N2 Fe1 N1 87.57(8) . . ?
F1 Fe1 N3 101.96(7) . . ?
N4 Fe1 N3 87.78(7) . . ?
N2 Fe1 N3 87.69(8) . . ?
N1 Fe1 N3 157.42(8) . . ?
C4 N1 C1 105.99(19) . . ?
C4 N1 Fe1 126.15(16) . . ?
C1 N1 Fe1 125.83(16) . . ?
C9 N2 C6 105.45(18) . . ?
C9 N2 Fe1 126.51(15) . . ?
C6 N2 Fe1 126.19(15) . . ?
C14 N3 C11 106.15(18) . . ?
C14 N3 Fe1 125.77(15) . . ?
C11 N3 Fe1 125.63(15) . . ?
C16 N4 C19 105.48(19) . . ?
C16 N4 Fe1 126.35(15) . . ?
C19 N4 Fe1 126.77(15) . . ?
N1 C1 C20 124.9(2) . . ?
N1 C1 C2 110.2(2) . . ?
C20 C1 C2 124.9(2) . . ?
C3 C2 C1 106.9(2) . . ?
C3 C2 C21 127.8(2) . . ?
C1 C2 C21 125.3(2) . . ?
C2 C3 C4 106.8(2) . . ?
C2 C3 C22 127.2(2) . . ?
C4 C3 C22 125.9(2) . . ?
N1 C4 C5 124.2(2) . . ?
N1 C4 C3 110.1(2) . . ?
C5 C4 C3 125.7(2) . . ?
C6 C5 C4 127.1(2) . . ?
C6 C5 H5 116.5 . . ?
C4 C5 H5 116.5 . . ?
N2 C6 C5 124.2(2) . . ?
N2 C6 C7 110.1(2) . . ?
C5 C6 C7 125.6(2) . . ?
C8 C7 C6 107.1(2) . . ?
C8 C7 C24 127.6(3) . . ?
C6 C7 C24 125.2(2) . . ?
C7 C8 C9 106.6(2) . . ?
C7 C8 C25 127.7(2) . . ?
C9 C8 C25 125.7(2) . . ?
N2 C9 C10 124.7(2) . . ?
N2 C9 C8 110.7(2) . . ?
C10 C9 C8 124.5(2) . . ?
C11 C10 C9 126.0(2) . . ?
C11 C10 H10 117.0 . . ?
C9 C10 H10 117.0 . . ?
N3 C11 C10 125.2(2) . . ?
N3 C11 C12 110.3(2) . . ?
C10 C11 C12 124.5(2) . . ?
C13 C12 C11 106.5(2) . . ?
C13 C12 C27 128.7(2) . . ?
C11 C12 C27 124.7(2) . . ?
C12 C13 C14 106.9(2) . . ?
C12 C13 C28 126.9(2) . . ?
C14 C13 C28 126.2(2) . . ?
N3 C14 C15 124.4(2) . . ?
N3 C14 C13 110.2(2) . . ?
C15 C14 C13 125.4(2) . . ?
C16 C15 C14 126.5(2) . . ?
C16 C15 H15 116.7 . . ?
C14 C15 H15 116.7 . . ?
N4 C16 C15 124.6(2) . . ?
N4 C16 C17 110.4(2) . . ?
C15 C16 C17 125.0(2) . . ?
C18 C17 C16 106.6(2) . . ?
C18 C17 C30 128.0(2) . . ?
C16 C17 C30 125.4(2) . . ?
C17 C18 C19 106.9(2) . . ?
C17 C18 C31 127.3(2) . . ?
C19 C18 C31 125.7(2) . . ?
N4 C19 C20 124.3(2) . . ?
N4 C19 C18 110.6(2) . . ?
C20 C19 C18 125.0(2) . . ?
C1 C20 C19 126.5(2) . . ?
C1 C20 H20 116.7 . . ?
C19 C20 H20 116.7 . . ?
C2 C21 H21A 109.5 . . ?
C2 C21 H21B 109.5 . . ?
H21A C21 H21B 109.5 . . ?
C2 C21 H21C 109.5 . . ?
H21A C21 H21C 109.5 . . ?
H21B C21 H21C 109.5 . . ?
C23 C22 C3 112.3(3) . . ?
C23 C22 H22A 109.1 . . ?
C3 C22 H22A 109.1 . . ?
C23 C22 H22B 109.1 . . ?
C3 C22 H22B 109.1 . . ?
H22A C22 H22B 107.9 . . ?
C22 C23 H23A 109.5 . . ?
C22 C23 H23B 109.5 . . ?
H23A C23 H23B 109.5 . . ?
C22 C23 H23C 109.5 . . ?
H23A C23 H23C 109.5 . . ?
H23B C23 H23C 109.5 . . ?
C7 C24 H24A 109.5 . . ?
C7 C24 H24B 109.5 . . ?
H24A C24 H24B 109.5 . . ?
C7 C24 H24C 109.5 . . ?
H24A C24 H24C 109.5 . . ?
H24B C24 H24C 109.5 . . ?
C8 C25 C26 113.0(2) . . ?
C8 C25 H25A 109.0 . . ?
C26 C25 H25A 109.0 . . ?
C8 C25 H25B 109.0 . . ?
C26 C25 H25B 109.0 . . ?
H25A C25 H25B 107.8 . . ?
C25 C26 H26A 109.5 . . ?
C25 C26 H26B 109.5 . . ?
H26A C26 H26B 109.5 . . ?
C25 C26 H26C 109.5 . . ?
H26A C26 H26C 109.5 . . ?
H26B C26 H26C 109.5 . . ?
C12 C27 H27A 109.5 . . ?
C12 C27 H27B 109.5 . . ?
H27A C27 H27B 109.5 . . ?
C12 C27 H27C 109.5 . . ?
H27A C27 H27C 109.5 . . ?
H27B C27 H27C 109.5 . . ?
C29 C28 C13 113.5(2) . . ?
C29 C28 H28A 108.9 . . ?
C13 C28 H28A 108.9 . . ?
C29 C28 H28B 108.9 . . ?
C13 C28 H28B 108.9 . . ?
H28A C28 H28B 107.7 . . ?
C28 C29 H29A 109.5 . . ?
C28 C29 H29B 109.5 . . ?
H29A C29 H29B 109.5 . . ?
C28 C29 H29C 109.5 . . ?
H29A C29 H29C 109.5 . . ?
H29B C29 H29C 109.5 . . ?
C17 C30 H30A 109.5 . . ?
C17 C30 H30B 109.5 . . ?
H30A C30 H30B 109.5 . . ?
C17 C30 H30C 109.5 . . ?
H30A C30 H30C 109.5 . . ?
H30B C30 H30C 109.5 . . ?
C18 C31 C32 112.7(2) . . ?
C18 C31 H31A 109.0 . . ?
C32 C31 H31A 109.0 . . ?
C18 C31 H31B 109.0 . . ?
C32 C31 H31B 109.0 . . ?
H31A C31 H31B 107.8 . . ?
C31 C32 H32A 109.5 . . ?
C31 C32 H32B 109.5 . . ?
H32A C32 H32B 109.5 . . ?
C31 C32 H32C 109.5 . . ?
H32A C32 H32C 109.5 . . ?
H32B C32 H32C 109.5 . . ?
Cl3 C33 Cl1 109.9(3) . . ?
Cl3 C33 Cl2 111.7(3) . . ?
Cl1 C33 Cl2 112.1(3) . . ?
Cl3 C33 H33 107.6 . . ?
Cl1 C33 H33 107.6 . . ?
Cl2 C33 H33 107.6 . . ?

loop_
_geom_bond_atom_site_label_1
_geom_bond_atom_site_label_2
_geom_bond_distance
_geom_bond_site_symmetry_2
_geom_bond_publ_flag
Fe1 F1 1.8364(15) . ?
Fe1 N4 2.0508(19) . ?
Fe1 N2 2.0584(19) . ?
Fe1 N1 2.0604(18) . ?
Fe1 N3 2.0612(18) . ?
Cl1 C33 1.725(5) . ?
Cl2 C33 1.777(6) . ?
Cl3 C33 1.713(5) . ?
N1 C4 1.375(3) . ?
N1 C1 1.377(3) . ?
N2 C9 1.373(3) . ?
N2 C6 1.379(3) . ?
N3 C14 1.372(3) . ?
N3 C11 1.375(3) . ?
N4 C16 1.375(3) . ?
N4 C19 1.380(3) . ?
C1 C20 1.381(3) . ?
C1 C2 1.440(3) . ?
C2 C3 1.361(4) . ?
C2 C21 1.497(3) . ?
C3 C4 1.446(3) . ?
C3 C22 1.517(4) . ?
C4 C5 1.386(4) . ?
C5 C6 1.383(3) . ?
C5 H5 0.9300 . ?
C6 C7 1.448(3) . ?
C7 C8 1.350(4) . ?
C7 C24 1.487(3) . ?
C8 C9 1.447(3) . ?
C8 C25 1.501(3) . ?
C9 C10 1.391(3) . ?
C10 C11 1.380(4) . ?
C10 H10 0.9300 . ?
C11 C12 1.452(3) . ?
C12 C13 1.363(4) . ?
C12 C27 1.497(3) . ?
C13 C14 1.451(3) . ?
C13 C28 1.524(3) . ?
C14 C15 1.388(3) . ?
C15 C16 1.386(3) . ?
C15 H15 0.9300 . ?
C16 C17 1.451(3) . ?
C17 C18 1.359(3) . ?
C17 C30 1.488(3) . ?
C18 C19 1.440(3) . ?
C18 C31 1.502(3) . ?
C19 C20 1.389(3) . ?
C20 H20 0.9300 . ?
C21 H21A 0.9600 . ?
C21 H21B 0.9600 . ?
C21 H21C 0.9600 . ?
C22 C23 1.514(6) . ?
C22 H22A 0.9700 . ?
C22 H22B 0.9700 . ?
C23 H23A 0.9600 . ?
C23 H23B 0.9600 . ?
C23 H23C 0.9600 . ?
C24 H24A 0.9600 . ?
C24 H24B 0.9600 . ?
C24 H24C 0.9600 . ?
C25 C26 1.515(5) . ?
C25 H25A 0.9700 . ?
C25 H25B 0.9700 . ?
C26 H26A 0.9600 . ?
C26 H26B 0.9600 . ?
C26 H26C 0.9600 . ?
C27 H27A 0.9600 . ?
C27 H27B 0.9600 . ?
C27 H27C 0.9600 . ?
C28 C29 1.491(5) . ?
C28 H28A 0.9700 . ?
C28 H28B 0.9700 . ?
C29 H29A 0.9600 . ?
C29 H29B 0.9600 . ?
C29 H29C 0.9600 . ?
C30 H30A 0.9600 . ?
C30 H30B 0.9600 . ?
C30 H30C 0.9600 . ?
C31 C32 1.509(5) . ?
C31 H31A 0.9700 . ?
C31 H31B 0.9700 . ?
C32 H32A 0.9600 . ?
C32 H32B 0.9600 . ?
C32 H32C 0.9600 . ?
C33 H33 0.9800 . ?

loop_
_geom_torsion_atom_site_label_1
_geom_torsion_atom_site_label_2
_geom_torsion_atom_site_label_3
_geom_torsion_atom_site_label_4
_geom_torsion
_geom_torsion_site_symmetry_1
_geom_torsion_site_symmetry_2
_geom_torsion_site_symmetry_3
_geom_torsion_site_symmetry_4
_geom_torsion_publ_flag
F1 Fe1 N1 C4 81.18(19) . . . . ?
N4 Fe1 N1 C4 -178.66(19) . . . . ?
N2 Fe1 N1 C4 -21.49(19) . . . . ?
N3 Fe1 N1 C4 -99.5(2) . . . . ?
F1 Fe1 N1 C1 -80.32(19) . . . . ?
N4 Fe1 N1 C1 19.84(19) . . . . ?
N2 Fe1 N1 C1 177.01(19) . . . . ?
N3 Fe1 N1 C1 99.0(2) . . . . ?
F1 Fe1 N2 C9 82.90(19) . . . . ?
N4 Fe1 N2 C9 -97.8(2) . . . . ?
N1 Fe1 N2 C9 -176.8(2) . . . . ?
N3 Fe1 N2 C9 -18.85(19) . . . . ?
F1 Fe1 N2 C6 -79.32(19) . . . . ?
N4 Fe1 N2 C6 100.0(2) . . . . ?
N1 Fe1 N2 C6 21.02(19) . . . . ?
N3 Fe1 N2 C6 178.93(19) . . . . ?
F1 Fe1 N3 C14 78.09(19) . . . . ?
N4 Fe1 N3 C14 -22.04(19) . . . . ?
N2 Fe1 N3 C14 -179.21(19) . . . . ?
N1 Fe1 N3 C14 -101.2(2) . . . . ?
F1 Fe1 N3 C11 -81.7(2) . . . . ?
N4 Fe1 N3 C11 178.2(2) . . . . ?
N2 Fe1 N3 C11 21.00(19) . . . . ?
N1 Fe1 N3 C11 99.0(3) . . . . ?
F1 Fe1 N4 C16 -82.01(18) . . . . ?
N2 Fe1 N4 C16 98.7(2) . . . . ?
N1 Fe1 N4 C16 177.58(19) . . . . ?
N3 Fe1 N4 C16 19.75(18) . . . . ?
F1 Fe1 N4 C19 82.52(19) . . . . ?
N2 Fe1 N4 C19 -96.8(2) . . . . ?
N1 Fe1 N4 C19 -17.89(19) . . . . ?
N3 Fe1 N4 C19 -175.72(19) . . . . ?
C4 N1 C1 C20 179.7(2) . . . . ?
Fe1 N1 C1 C20 -15.7(3) . . . . ?
C4 N1 C1 C2 -0.2(3) . . . . ?
Fe1 N1 C1 C2 164.37(16) . . . . ?
N1 C1 C2 C3 0.1(3) . . . . ?
C20 C1 C2 C3 -179.8(2) . . . . ?
N1 C1 C2 C21 -178.5(3) . . . . ?
C20 C1 C2 C21 1.6(4) . . . . ?
C1 C2 C3 C4 0.0(3) . . . . ?
C21 C2 C3 C4 178.6(3) . . . . ?
C1 C2 C3 C22 -177.8(3) . . . . ?
C21 C2 C3 C22 0.8(5) . . . . ?
C1 N1 C4 C5 -179.5(2) . . . . ?
Fe1 N1 C4 C5 16.0(3) . . . . ?
C1 N1 C4 C3 0.2(3) . . . . ?
Fe1 N1 C4 C3 -164.30(16) . . . . ?
C2 C3 C4 N1 -0.1(3) . . . . ?
C22 C3 C4 N1 177.7(3) . . . . ?
C2 C3 C4 C5 179.6(2) . . . . ?
C22 C3 C4 C5 -2.6(4) . . . . ?
N1 C4 C5 C6 -0.7(4) . . . . ?
C3 C4 C5 C6 179.6(2) . . . . ?
C9 N2 C6 C5 179.7(2) . . . . ?
Fe1 N2 C6 C5 -15.0(3) . . . . ?
C9 N2 C6 C7 -0.2(3) . . . . ?
Fe1 N2 C6 C7 165.03(16) . . . . ?
C4 C5 C6 N2 0.2(4) . . . . ?
C4 C5 C6 C7 -179.9(2) . . . . ?
N2 C6 C7 C8 0.6(3) . . . . ?
C5 C6 C7 C8 -179.4(2) . . . . ?
N2 C6 C7 C24 -178.9(2) . . . . ?
C5 C6 C7 C24 1.1(4) . . . . ?
C6 C7 C8 C9 -0.7(3) . . . . ?
C24 C7 C8 C9 178.8(3) . . . . ?
C6 C7 C8 C25 -178.9(2) . . . . ?
C24 C7 C8 C25 0.6(4) . . . . ?
C6 N2 C9 C10 178.0(2) . . . . ?
Fe1 N2 C9 C10 12.9(3) . . . . ?
C6 N2 C9 C8 -0.2(3) . . . . ?
Fe1 N2 C9 C8 -165.40(16) . . . . ?
C7 C8 C9 N2 0.6(3) . . . . ?
C25 C8 C9 N2 178.8(2) . . . . ?
C7 C8 C9 C10 -177.7(2) . . . . ?
C25 C8 C9 C10 0.6(4) . . . . ?
N2 C9 C10 C11 -0.7(4) . . . . ?
C8 C9 C10 C11 177.3(2) . . . . ?
C14 N3 C11 C10 179.2(2) . . . . ?
Fe1 N3 C11 C10 -17.7(3) . . . . ?
C14 N3 C11 C12 -0.5(3) . . . . ?
Fe1 N3 C11 C12 162.55(16) . . . . ?
C9 C10 C11 N3 3.4(4) . . . . ?
C9 C10 C11 C12 -177.0(2) . . . . ?
N3 C11 C12 C13 0.3(3) . . . . ?
C10 C11 C12 C13 -179.4(2) . . . . ?
N3 C11 C12 C27 -177.0(3) . . . . ?
C10 C11 C12 C27 3.3(4) . . . . ?
C11 C12 C13 C14 0.0(3) . . . . ?
C27 C12 C13 C14 177.2(3) . . . . ?
C11 C12 C13 C28 -179.1(2) . . . . ?
C27 C12 C13 C28 -1.8(5) . . . . ?
C11 N3 C14 C15 -179.8(2) . . . . ?
Fe1 N3 C14 C15 17.2(3) . . . . ?
C11 N3 C14 C13 0.5(3) . . . . ?
Fe1 N3 C14 C13 -162.54(16) . . . . ?
C12 C13 C14 N3 -0.3(3) . . . . ?
C28 C13 C14 N3 178.8(2) . . . . ?
C12 C13 C14 C15 -180.0(2) . . . . ?
C28 C13 C14 C15 -1.0(4) . . . . ?
N3 C14 C15 C16 -0.7(4) . . . . ?
C13 C14 C15 C16 179.0(2) . . . . ?
C19 N4 C16 C15 -179.5(2) . . . . ?
Fe1 N4 C16 C15 -12.3(3) . . . . ?
C19 N4 C16 C17 0.5(2) . . . . ?
Fe1 N4 C16 C17 167.71(15) . . . . ?
C14 C15 C16 N4 -2.0(4) . . . . ?
C14 C15 C16 C17 178.0(2) . . . . ?
N4 C16 C17 C18 -0.4(3) . . . . ?
C15 C16 C17 C18 179.6(2) . . . . ?
N4 C16 C17 C30 179.9(2) . . . . ?
C15 C16 C17 C30 -0.1(4) . . . . ?
C16 C17 C18 C19 0.1(3) . . . . ?
C30 C17 C18 C19 179.8(3) . . . . ?
C16 C17 C18 C31 176.7(2) . . . . ?
C30 C17 C18 C31 -3.6(4) . . . . ?
C16 N4 C19 C20 178.5(2) . . . . ?
Fe1 N4 C19 C20 11.3(3) . . . . ?
C16 N4 C19 C18 -0.4(2) . . . . ?
Fe1 N4 C19 C18 -167.56(15) . . . . ?
C17 C18 C19 N4 0.2(3) . . . . ?
C31 C18 C19 N4 -176.5(2) . . . . ?
C17 C18 C19 C20 -178.7(2) . . . . ?
C31 C18 C19 C20 4.7(4) . . . . ?
N1 C1 C20 C19 1.1(4) . . . . ?
C2 C1 C20 C19 -179.0(2) . . . . ?
N4 C19 C20 C1 1.4(4) . . . . ?
C18 C19 C20 C1 -179.9(2) . . . . ?
C2 C3 C22 C23 77.6(4) . . . . ?
C4 C3 C22 C23 -99.8(4) . . . . ?
C7 C8 C25 C26 91.9(4) . . . . ?
C9 C8 C25 C26 -86.0(4) . . . . ?
C12 C13 C28 C29 -79.8(4) . . . . ?
C14 C13 C28 C29 101.4(3) . . . . ?
C17 C18 C31 C32 -88.0(4) . . . . ?
C19 C18 C31 C32 88.0(3) . . . . ?
